data_4514559
loop_
_publ_author_name
'Stachelek, Patrycja'
'Ward, Jonathan S.'
'Dos Santos, Paloma L.'
'Danos, Andrew'
'Colella, Marco'
'Haase, Nils'
'Raynes, Samuel J.'
'Batsanov, Andrei S.'
'Bryce, Martin R.'
'Monkman, Andrew P.'

_publ_section_title
;
 Molecular Design Strategies for Color Tuning of Blue TADF Emitters.
;
_journal_issue 30
_journal_name_full 'ACS applied materials &amp; interfaces'
_journal_page_first 27125
_journal_page_last 27133
_journal_paper_doi 10.1021/acsami.9b06364
_journal_volume 11
_journal_year 2019
_chemical_absolute_configuration ad
_chemical_formula_moiety 'C45 H40 N2 O2 S'
_chemical_formula_sum 'C45 H40 N2 O2 S'
_chemical_formula_weight 672.85
_chemical_name_systematic 3,6-Bis(9,9-dimethyl-acridin-10-yl)-9,9-dimethylthioxanthene-S,S-dioxide
_chemical_temperature_decomposition_gt 623
_space_group_crystal_system orthorhombic
_space_group_IT_number 36
_space_group_name_Hall 'C 2c -2'
_space_group_name_H-M_alt 'C m c 21'
_symmetry_space_group_name_Hall 'C 2c -2'
_symmetry_space_group_name_H-M 'C m c 21'
_atom_sites_solution_hydrogens geom
_atom_sites_solution_primary direct
_atom_sites_solution_secondary difmap
_audit_creation_date 2017-07-20
_audit_creation_method
;
Olex2 1.2-beta
(compiled 2017.07.19 svn.r3452 for OlexSys, GUI svn.r5370)
;
_cell_angle_alpha 90
_cell_angle_beta 90
_cell_angle_gamma 90
_cell_formula_units_Z 4
_cell_length_a 36.7326(16)
_cell_length_b 7.4035(3)
_cell_length_c 12.5047(6)
_cell_measurement_reflns_used 9952
_cell_measurement_temperature 120
_cell_measurement_theta_max 32.88
_cell_measurement_theta_min 2.22
_cell_volume 3400.7(3)
_computing_cell_refinement 'SAINT v8.37A (Bruker, 2016)'
_computing_data_collection 'APEX3 v.2016.1-0 (Bruker, 2016)'
_computing_data_reduction 'SAINT v8.37A (Bruker, 2016)'
_computing_molecular_graphics 'Olex2 (Dolomanov et al., 2009)'
_computing_publication_material 'Olex2 (Dolomanov et al., 2009)'
_computing_structure_refinement 'ShelXL 2016/6 multi-CPU (Sheldrick, 2015)'
_computing_structure_solution 'ShelXS 2013/1 (Sheldrick, 2008)'
_diffrn_ambient_temperature 120
_diffrn_detector_area_resol_mean 10.4
_diffrn_detector_type 'Bruker PHOTON 100 CMOS'
_diffrn_measured_fraction_theta_full 0.999
_diffrn_measured_fraction_theta_max 0.999
_diffrn_measurement_device '3-circle area detector diffractometer'
_diffrn_measurement_device_type 'Bruker D8 Venture'
_diffrn_measurement_method '\f and \w scans'
_diffrn_radiation_monochromator 'focusing mirrors'
_diffrn_radiation_probe x-ray
_diffrn_radiation_type MoK\a
_diffrn_radiation_wavelength 0.71073
_diffrn_reflns_av_R_equivalents 0.0573
_diffrn_reflns_av_unetI/netI 0.0397
_diffrn_reflns_Laue_measured_fraction_full 0.999
_diffrn_reflns_Laue_measured_fraction_max 0.999
_diffrn_reflns_limit_h_max 51
_diffrn_reflns_limit_h_min -51
_diffrn_reflns_limit_k_max 10
_diffrn_reflns_limit_k_min -10
_diffrn_reflns_limit_l_max 17
_diffrn_reflns_limit_l_min -17
_diffrn_reflns_number 33793
_diffrn_reflns_point_group_measured_fraction_full 0.999
_diffrn_reflns_point_group_measured_fraction_max 0.999
_diffrn_reflns_theta_full 25.242
_diffrn_reflns_theta_max 29.994
_diffrn_reflns_theta_min 2.218
_diffrn_source 'microfocus sealed X-ray tube'
_diffrn_source_type 'Incoatec I\mS microsource'
_diffrn_standards_number 0
_exptl_absorpt_coefficient_mu 0.139
_exptl_absorpt_correction_T_max 1.0000
_exptl_absorpt_correction_T_min 0.7370
_exptl_absorpt_correction_type multi-scan
_exptl_absorpt_process_details
; SADABS-2014/5 (Bruker,2014/5) was used for absorption correction. 
  wR2(int) was 0.1573 before and 0.0696 after correction. The Ratio 
  of minimum to maximum transmission is 0.7370. The \l/2 correction 
  factor is Not present.
;
_exptl_crystal_colour colourless
_exptl_crystal_colour_primary colourless
_exptl_crystal_density_diffrn 1.314
_exptl_crystal_description plate
_exptl_crystal_F_000 1424
_exptl_crystal_size_max 0.574
_exptl_crystal_size_mid 0.162
_exptl_crystal_size_min 0.044
_refine_diff_density_max 0.401
_refine_diff_density_min -0.334
_refine_diff_density_rms 0.057
_refine_ls_abs_structure_details
;
 Flack parameter x = 0.03(11) by classical fit to all intensities, 
 x = 0.07(12) from 1940 selected quotients (Parsons' method).
 Classical Flack method preferred over Parsons because s.u. lower. 
 Hooft parameter y = -0.07(3).
;
_refine_ls_abs_structure_Flack 0.03(11)
_refine_ls_extinction_method none
_refine_ls_goodness_of_fit_ref 1.020
_refine_ls_hydrogen_treatment mixed
_refine_ls_matrix_type full
_refine_ls_number_parameters 253
_refine_ls_number_reflns 5035
_refine_ls_number_restraints 1
_refine_ls_restrained_S_all 1.020
_refine_ls_R_factor_all 0.0593
_refine_ls_R_factor_gt 0.0510
_refine_ls_shift/su_max 0.000
_refine_ls_shift/su_mean 0.000
_refine_ls_structure_factor_coef Fsqd
_refine_ls_weighting_details 'w=1/[\s^2^(Fo^2^)+(0.0860P)^2^+2.2850P] where P=(Fo^2^+2Fc^2^)/3'
_refine_ls_weighting_scheme calc
_refine_ls_wR_factor_gt 0.1253
_refine_ls_wR_factor_ref 0.1308
_reflns_Friedel_coverage 0.914
_reflns_Friedel_fraction_full 0.999
_reflns_Friedel_fraction_max 1.000
_reflns_number_gt 4533
_reflns_number_total 5035
_reflns_threshold_expression 'I > 2\s(I)'
_cod_data_source_file II.cif
_cod_data_source_block II_17s181
_cod_depositor_comments
;
The following automatic conversions were performed:

'_chemical_melting_point' tag was changed to
'_chemical_temperature_decomposition_gt' since the value was
specified as 'more than' ('>') a certain temperature. The value '>623
(decomp.)' was changed to '623' - it should be numeric and without a
unit designator.

'_diffrn_radiation_probe' value 'X-ray' changed to 'x-ray' according
to
/home/data/users/saulius/crontab/automatic-downloads/current/ACS/lib/dictionaries/cif_core.dic
dictionary named 'cif_core.dic' version 2.4.2 from 2011-04-26.

Automatic conversion script
Id: cif_fix_values 4973 2017-02-22 13:04:09Z antanas 
;
_cod_database_code 4514559
_shelx_shelxl_version_number 2016/6
_shelx_space_group_comment
;
The symmetry employed for this shelxl refinement is uniquely defined
by the following loop, which should always be used as a source of
symmetry information in preference to the above space-group names.
They are only intended as comments.
;
_shelx_estimated_absorpt_t_max 0.994
_shelx_estimated_absorpt_t_min 0.925
_olex2_refinement_description
;
1. Fixed Uiso
 At 1.2 times of:
  All C(H) groups
2. Others
 Uiso(H4A)=Uiso(H4B)=Uiso(H4C)=FVAR(1)
 Uiso(H5A)=Uiso(H5B)=Uiso(H5C)=FVAR(2)
3.a Aromatic/amide H refined with riding coordinates:
 C8(H8), C9(H9), C11(H11), C13(H13), C14(H14), C15(H15), C16(H16), C20(H20),
 C21(H21), C22(H22), C23(H23)
3.b Idealised Me refined as rotating group:
 C4(H4A,H4B,H4C), C5(H5A,H5B,H5C)
;
_olex2_submission_special_instructions 'No special instructions were received'

loop_
_space_group_symop_operation_xyz
'x, y, z'
'-x, -y, z+1/2'
'-x, y, z'
'x, -y, z+1/2'
'x+1/2, y+1/2, z'
'-x+1/2, -y+1/2, z+1/2'
'-x+1/2, y+1/2, z'
'x+1/2, -y+1/2, z+1/2'

loop_
_atom_site_label
_atom_site_type_symbol
_atom_site_fract_x
_atom_site_fract_y
_atom_site_fract_z
_atom_site_U_iso_or_equiv
_atom_site_adp_type
_atom_site_occupancy
_atom_site_site_symmetry_order
_atom_site_calc_flag
_atom_site_refinement_flags_posn
_atom_site_refinement_flags_adp
_atom_site_refinement_flags_occupancy
S S 0.500000 0.46563(11) 0.39019(7) 0.01025(19) Uani 1 2 d S T P
O1 O 0.500000 0.3362(4) 0.3042(2) 0.0152(5) Uani 1 2 d S T P
O2 O 0.500000 0.6539(4) 0.3606(2) 0.0151(6) Uani 1 2 d S T P
N N 0.37828(6) 0.6535(3) 0.5575(2) 0.0146(4) Uani 1 1 d . . .
C1 C 0.500000 0.1568(4) 0.5576(3) 0.0090(6) Uani 1 2 d S T P
C2 C 0.500000 0.0136(5) 0.4669(3) 0.0138(7) Uani 1 2 d S T P
H2A H 0.500000 0.069(6) 0.392(5) 0.013(11) Uiso 1 2 d S T P
H2B H 0.4789(10) -0.061(5) 0.477(3) 0.020(9) Uiso 1 1 d . . .
C3 C 0.500000 0.0500(5) 0.6623(3) 0.0128(7) Uani 1 2 d S T P
H3A H 0.5210(10) -0.025(6) 0.662(3) 0.023(10) Uiso 1 1 d . . .
H3B H 0.500000 0.134(6) 0.721(4) 0.010(11) Uiso 1 2 d S T P
C4 C 0.32037(8) 1.1042(4) 0.5353(3) 0.0217(6) Uani 1 1 d . . .
H4A H 0.343485 1.117944 0.497017 0.026(6) Uiso 1 1 calc GR . .
H4B H 0.318255 1.198836 0.589710 0.026(6) Uiso 1 1 calc GR . .
H4C H 0.300129 1.114498 0.484591 0.026(6) Uiso 1 1 calc GR . .
C5 C 0.28370(8) 0.9031(5) 0.6559(3) 0.0243(7) Uani 1 1 d . . .
H5A H 0.262721 0.926060 0.609452 0.030(6) Uiso 1 1 calc GR . .
H5B H 0.284190 0.992580 0.713615 0.030(6) Uiso 1 1 calc GR . .
H5C H 0.281727 0.781648 0.686594 0.030(6) Uiso 1 1 calc GR . .
C6 C 0.46374(6) 0.4233(3) 0.4782(2) 0.0101(4) Uani 1 1 d . . .
C7 C 0.46580(7) 0.2765(3) 0.5489(2) 0.0105(5) Uani 1 1 d . . .
C8 C 0.43538(7) 0.2492(4) 0.6145(2) 0.0148(5) Uani 1 1 d . . .
H8 H 0.434783 0.147603 0.660921 0.018 Uiso 1 1 calc R . .
C9 C 0.40607(8) 0.3677(4) 0.6131(2) 0.0157(5) Uani 1 1 d . . .
H9 H 0.385634 0.344937 0.657653 0.019 Uiso 1 1 calc R . .
C10 C 0.40621(7) 0.5188(4) 0.5476(2) 0.0134(5) Uani 1 1 d . . .
C11 C 0.43490(7) 0.5458(3) 0.4773(2) 0.0129(5) Uani 1 1 d . . .
H11 H 0.434916 0.645596 0.429500 0.016 Uiso 1 1 calc R . .
C12 C 0.34785(7) 0.6473(4) 0.4902(2) 0.0139(5) Uani 1 1 d . . .
C13 C 0.34678(8) 0.5201(4) 0.4073(2) 0.0196(6) Uani 1 1 d . . .
H13 H 0.366525 0.438753 0.397848 0.023 Uiso 1 1 calc R . .
C14 C 0.31725(9) 0.5121(4) 0.3393(3) 0.0267(7) Uani 1 1 d . . .
H14 H 0.316822 0.425545 0.283258 0.032 Uiso 1 1 calc R . .
C15 C 0.28809(9) 0.6299(5) 0.3523(3) 0.0288(7) Uani 1 1 d . . .
H15 H 0.267589 0.623615 0.306182 0.035 Uiso 1 1 calc R . .
C16 C 0.28946(8) 0.7568(4) 0.4339(3) 0.0227(6) Uani 1 1 d . . .
H16 H 0.269589 0.837634 0.442471 0.027 Uiso 1 1 calc R . .
C17 C 0.31901(7) 0.7701(4) 0.5041(2) 0.0146(5) Uani 1 1 d . . .
C18 C 0.31917(7) 0.9171(4) 0.5897(2) 0.0155(5) Uani 1 1 d . . .
C19 C 0.35205(7) 0.8977(4) 0.6636(2) 0.0137(5) Uani 1 1 d . . .
C20 C 0.35555(8) 1.0120(4) 0.7521(2) 0.0186(6) Uani 1 1 d . . .
H20 H 0.336927 1.098089 0.765541 0.022 Uiso 1 1 calc R . .
C21 C 0.38506(8) 1.0049(4) 0.8208(2) 0.0197(6) Uani 1 1 d . . .
H21 H 0.386525 1.084135 0.880332 0.024 Uiso 1 1 calc R . .
C22 C 0.41243(8) 0.8804(4) 0.8013(2) 0.0174(6) Uani 1 1 d . . .
H22 H 0.432793 0.873678 0.848017 0.021 Uiso 1 1 calc R . .
C23 C 0.41019(7) 0.7656(4) 0.7141(2) 0.0154(5) Uani 1 1 d . . .
H23 H 0.429256 0.681919 0.700698 0.019 Uiso 1 1 calc R . .
C24 C 0.38008(7) 0.7718(4) 0.6453(2) 0.0128(5) Uani 1 1 d . . .

loop_
_atom_site_aniso_label
_atom_site_aniso_U_11
_atom_site_aniso_U_22
_atom_site_aniso_U_33
_atom_site_aniso_U_23
_atom_site_aniso_U_13
_atom_site_aniso_U_12
S 0.0119(4) 0.0095(4) 0.0094(4) 0.0000(3) 0.000 0.000
O1 0.0189(13) 0.0163(13) 0.0104(13) -0.0035(11) 0.000 0.000
O2 0.0191(13) 0.0106(12) 0.0156(14) 0.0028(10) 0.000 0.000
N 0.0114(10) 0.0140(10) 0.0184(11) -0.0030(9) -0.0024(8) 0.0048(8)
C1 0.0099(15) 0.0067(14) 0.0102(16) -0.0002(12) 0.000 0.000
C2 0.0151(16) 0.0101(15) 0.0163(18) -0.0064(14) 0.000 0.000
C3 0.0159(17) 0.0097(16) 0.0129(18) 0.0030(13) 0.000 0.000
C4 0.0226(14) 0.0180(13) 0.0246(15) 0.0043(12) 0.0026(12) 0.0040(11)
C5 0.0126(12) 0.0318(17) 0.0286(17) 0.0065(15) 0.0069(11) 0.0059(11)
C6 0.0104(10) 0.0108(11) 0.0090(11) -0.0017(9) 0.0007(9) -0.0008(8)
C7 0.0128(11) 0.0073(10) 0.0115(11) -0.0025(9) -0.0004(9) 0.0003(8)
C8 0.0151(12) 0.0108(11) 0.0186(13) 0.0022(10) 0.0031(10) -0.0010(9)
C9 0.0129(12) 0.0136(12) 0.0207(14) 0.0010(11) 0.0037(10) 0.0003(10)
C10 0.0101(11) 0.0131(11) 0.0170(12) -0.0017(10) -0.0010(9) 0.0021(9)
C11 0.0134(11) 0.0112(11) 0.0142(12) 0.0005(9) -0.0019(9) 0.0000(9)
C12 0.0095(11) 0.0141(11) 0.0181(13) 0.0034(10) -0.0004(9) -0.0022(9)
C13 0.0188(12) 0.0138(11) 0.0262(18) -0.0024(11) -0.0050(11) -0.0007(10)
C14 0.0294(17) 0.0205(14) 0.0303(18) -0.0044(13) -0.0103(13) -0.0057(12)
C15 0.0233(16) 0.0300(17) 0.0331(18) 0.0026(14) -0.0151(13) -0.0053(12)
C16 0.0144(12) 0.0239(14) 0.0297(15) 0.0061(12) -0.0049(12) 0.0010(11)
C17 0.0097(11) 0.0148(12) 0.0193(14) 0.0030(10) 0.0008(9) -0.0001(9)
C18 0.0116(12) 0.0150(12) 0.0198(14) 0.0039(10) 0.0024(10) 0.0034(9)
C19 0.0114(11) 0.0137(12) 0.0160(13) 0.0029(10) 0.0033(9) 0.0015(9)
C20 0.0189(13) 0.0164(12) 0.0206(15) -0.0009(11) 0.0068(11) 0.0029(10)
C21 0.0248(14) 0.0186(12) 0.0157(13) -0.0009(11) 0.0034(11) -0.0014(11)
C22 0.0198(13) 0.0174(13) 0.0151(13) 0.0023(11) -0.0016(10) -0.0022(10)
C23 0.0143(12) 0.0141(12) 0.0179(13) 0.0017(10) 0.0006(10) 0.0015(9)
C24 0.0124(11) 0.0118(12) 0.0141(12) 0.0010(9) 0.0033(9) 0.0001(9)

loop_
_atom_type_symbol
_atom_type_description
_atom_type_scat_dispersion_real
_atom_type_scat_dispersion_imag
_atom_type_scat_source
C C 0.0033 0.0016 'International Tables Vol C Tables 4.2.6.8 and 6.1.1.4'
H H 0.0000 0.0000 'International Tables Vol C Tables 4.2.6.8 and 6.1.1.4'
N N 0.0061 0.0033 'International Tables Vol C Tables 4.2.6.8 and 6.1.1.4'
O O 0.0106 0.0060 'International Tables Vol C Tables 4.2.6.8 and 6.1.1.4'
S S 0.1246 0.1234 'International Tables Vol C Tables 4.2.6.8 and 6.1.1.4'

loop_
_exptl_crystal_face_index_h
_exptl_crystal_face_index_k
_exptl_crystal_face_index_l
_exptl_crystal_face_perp_dist
-1.00 0.00 0.00 0.0010
1.00 0.00 0.00 0.0220
1.00 1.00 0.00 0.0780
-1.00 -1.00 0.00 0.0620
-1.00 -1.00 -1.00 0.1190
1.00 1.00 1.00 0.1670
-1.00 -1.00 1.00 0.1250
3.00 3.00 -1.00 0.0840
0.00 0.00 1.00 0.2750

loop_
_geom_angle_atom_site_label_1
_geom_angle_atom_site_label_2
_geom_angle_atom_site_label_3
_geom_angle
_geom_angle_site_symmetry_1
_geom_angle_site_symmetry_3
O1 S O2 116.85(17) . .
O1 S C6 110.43(11) . .
O1 S C6 110.43(11) . 3_655
O2 S C6 109.48(11) . 3_655
O2 S C6 109.48(11) . .
C6 S C6 98.66(17) 3_655 .
C12 N C10 119.7(2) . .
C12 N C24 121.8(2) . .
C24 N C10 117.8(2) . .
C3 C1 C2 105.8(3) . .
C3 C1 C7 110.9(2) . 3_655
C3 C1 C7 110.9(2) . .
C7 C1 C2 109.98(19) . .
C7 C1 C2 109.98(19) 3_655 .
C7 C1 C7 109.2(3) . 3_655
C7 C6 S 119.51(18) . .
C11 C6 S 117.0(2) . .
C11 C6 C7 123.4(2) . .
C6 C7 C1 122.2(2) . .
C8 C7 C1 121.8(2) . .
C8 C7 C6 116.0(2) . .
C9 C8 C7 121.3(2) . .
C10 C9 C8 121.0(3) . .
C9 C10 N 120.5(2) . .
C9 C10 C11 119.6(2) . .
C11 C10 N 119.8(2) . .
C10 C11 C6 118.5(2) . .
N C12 C13 119.3(2) . .
N C12 C17 120.4(2) . .
C13 C12 C17 120.3(2) . .
C14 C13 C12 120.4(3) . .
C13 C14 C15 120.4(3) . .
C16 C15 C14 118.9(3) . .
C15 C16 C17 122.5(3) . .
C12 C17 C18 123.0(2) . .
C16 C17 C12 117.5(3) . .
C16 C17 C18 119.5(2) . .
C4 C18 C5 108.7(2) . .
C17 C18 C4 109.3(2) . .
C17 C18 C5 108.9(2) . .
C17 C18 C19 111.1(2) . .
C19 C18 C4 109.2(2) . .
C19 C18 C5 109.6(2) . .
C20 C19 C18 119.6(2) . .
C20 C19 C24 117.5(3) . .
C24 C19 C18 122.8(2) . .
C21 C20 C19 122.7(3) . .
C20 C21 C22 119.0(3) . .
C23 C22 C21 120.2(3) . .
C22 C23 C24 120.7(3) . .
N C24 C19 120.3(2) . .
C23 C24 N 119.7(2) . .
C23 C24 C19 119.9(2) . .

loop_
_geom_bond_atom_site_label_1
_geom_bond_atom_site_label_2
_geom_bond_distance
_geom_bond_site_symmetry_2
S O1 1.440(3) .
S O2 1.442(3) .
S C6 1.756(3) 3_655
S C6 1.756(3) .
N C10 1.436(3) .
N C12 1.399(3) .
N C24 1.406(4) .
C1 C2 1.552(5) .
C1 C3 1.530(5) .
C1 C7 1.541(3) .
C1 C7 1.541(3) 3_655
C4 C18 1.544(4) .
C5 C18 1.547(4) .
C6 C7 1.403(3) .
C6 C11 1.395(3) .
C7 C8 1.401(4) .
C8 C9 1.389(4) .
C9 C10 1.386(4) .
C10 C11 1.387(4) .
C12 C13 1.402(4) .
C12 C17 1.406(4) .
C13 C14 1.379(4) .
C14 C15 1.391(5) .
C15 C16 1.388(5) .
C16 C17 1.399(4) .
C17 C18 1.526(4) .
C18 C19 1.528(4) .
C19 C20 1.399(4) .
C19 C24 1.408(4) .
C20 C21 1.384(4) .
C21 C22 1.385(4) .
C22 C23 1.386(4) .
C23 C24 1.402(4) .

loop_
_geom_hbond_atom_site_label_D
_geom_hbond_atom_site_label_H
_geom_hbond_atom_site_label_A
_geom_hbond_distance_DH
_geom_hbond_distance_HA
_geom_hbond_distance_DA
_geom_hbond_angle_DHA
_geom_hbond_publ_flag
C2 H2A O1 1.03(6) 2.26(5) 3.138(5) 142(4) yes
